data_4130406
loop_
_publ_author_name
'Nogi, Keisuke'
'Fujihara, Tetsuaki'
'Terao, Jun'
'Tsuji, Yasushi'

_publ_section_title
;
 Carboxyzincation Employing Carbon Dioxide and Zinc Powder:
 Cobalt-Catalyzed Multicomponent Coupling Reactions with Alkynes.
;
_journal_issue 17
_journal_name_full 'Journal of the American Chemical Society'
_journal_page_first 5547
_journal_page_last 5550
_journal_paper_doi 10.1021/jacs.6b02961
_journal_volume 138
_journal_year 2016
_chemical_formula_moiety 'C17 H17 D1 O2'
_chemical_formula_sum 'C17 H17 D O2'
_chemical_formula_weight 255.33
_space_group_crystal_system triclinic
_space_group_IT_number 2
_space_group_name_Hall '-P 1'
_space_group_name_H-M_alt 'P -1'
_atom_sites_solution_hydrogens geom
_atom_sites_solution_primary direct
_atom_sites_solution_secondary difmap
_cell_angle_alpha 107.133(5)
_cell_angle_beta 97.316(5)
_cell_angle_gamma 92.476(5)
_cell_formula_units_Z 4
_cell_length_a 8.587(3)
_cell_length_b 11.651(4)
_cell_length_c 14.574(6)
_cell_measurement_reflns_used 3675
_cell_measurement_temperature 143
_cell_measurement_theta_max 27.48
_cell_measurement_theta_min 3.06
_cell_volume 1377.0(9)
_computing_cell_refinement CrystalClear
_computing_data_collection 'CrystalClear (Rigaku/MSC Inc., 2006)'
_computing_data_reduction CrystalClear
_computing_molecular_graphics 'CrystalStructure 4.2'
_computing_publication_material 'CrystalStructure 4.2 (Rigaku, 2015)'
_computing_structure_refinement 'SHELXL97 (Sheldrick, 2008)'
_computing_structure_solution 'SHELXS97 (Sheldrick, 2008)'
_diffrn_ambient_temperature 143
_diffrn_detector_area_resol_mean 7.314
_diffrn_measured_fraction_theta_full 0.951
_diffrn_measured_fraction_theta_max 0.951
_diffrn_measurement_device_type 'Rigaku Saturn70'
_diffrn_measurement_method \w
_diffrn_radiation_type 'Mo K\a'
_diffrn_radiation_wavelength 0.71070
_diffrn_reflns_av_R_equivalents 0.0311
_diffrn_reflns_Laue_measured_fraction_full 0.000
_diffrn_reflns_Laue_measured_fraction_max 0.000
_diffrn_reflns_limit_h_max 10
_diffrn_reflns_limit_h_min -11
_diffrn_reflns_limit_k_max 15
_diffrn_reflns_limit_k_min -14
_diffrn_reflns_limit_l_max 18
_diffrn_reflns_limit_l_min -17
_diffrn_reflns_number 11101
_diffrn_reflns_point_group_measured_fraction_full 0.000
_diffrn_reflns_point_group_measured_fraction_max 0.000
_diffrn_reflns_theta_full 27.470
_diffrn_reflns_theta_max 27.470
_diffrn_reflns_theta_min 3.063
_diffrn_standards_number 0
_exptl_absorpt_coefficient_mu 0.079
_exptl_absorpt_correction_type none
_exptl_crystal_colour colorless
_exptl_crystal_density_diffrn 1.227
_exptl_crystal_density_method 'not measured'
_exptl_crystal_description prism
_exptl_crystal_F_000 544.00
_exptl_crystal_size_max 0.200
_exptl_crystal_size_mid 0.200
_exptl_crystal_size_min 0.200
_refine_diff_density_max 0.36
_refine_diff_density_min -0.42
_refine_ls_extinction_method none
_refine_ls_goodness_of_fit_ref 1.016
_refine_ls_hydrogen_treatment refxyz
_refine_ls_number_parameters 477
_refine_ls_number_reflns 5994
_refine_ls_number_restraints 0
_refine_ls_R_factor_all 0.0764
_refine_ls_R_factor_gt 0.0395
_refine_ls_shift/su_max 0.000
_refine_ls_structure_factor_coef Fsqd
_refine_ls_weighting_details 'w = 1/[\s^2^(Fo^2^)+(0.0400P)^2^] where P=(Fo^2^+2Fc^2^)/3'
_refine_ls_weighting_scheme calc
_refine_ls_wR_factor_gt 0.0840
_refine_ls_wR_factor_ref 0.1023
_reflns_number_gt 3077
_reflns_number_total 5994
_reflns_threshold_expression F^2^>2.0\s(F^2^)
_cod_data_source_file ja6b02961_si_002.cif
_cod_data_source_block 2c-D
_cod_original_formula_sum 'C17 H17 D1 O2'
_cod_database_code 4130406

loop_
_space_group_symop_id
_space_group_symop_operation_xyz
1 +X,+Y,+Z
2 -X,-Y,-Z

loop_
_atom_site_label
_atom_site_type_symbol
_atom_site_fract_x
_atom_site_fract_y
_atom_site_fract_z
_atom_site_U_iso_or_equiv
_atom_site_adp_type
_atom_site_occupancy
_atom_site_symmetry_multiplicity
_atom_site_calc_flag
O2 O 0.31601(13) 0.52960(9) 0.45802(8) 0.0294(3) Uani 1 1 d
O4 O 0.53785(13) 0.27275(10) 0.41323(8) 0.0261(3) Uani 1 1 d
O11 O 0.61751(13) 0.35137(9) 0.30285(8) 0.0294(3) Uani 1 1 d
O13 O 0.26318(14) 0.44371(10) 0.57024(8) 0.0308(3) Uani 1 1 d
C1 C 0.4994(2) 0.15319(15) 0.14364(12) 0.0239(4) Uani 1 1 d
C3 C 0.15204(19) 0.34267(14) 0.30237(12) 0.0230(4) Uani 1 1 d
C5 C -0.12674(19) -0.09379(15) 0.26541(12) 0.0271(4) Uani 1 1 d
C6 C 0.32115(18) -0.04360(14) 0.20685(11) 0.0219(3) Uani 1 1 d
C7 C 0.48063(19) -0.16527(15) 0.29370(12) 0.0255(4) Uani 1 1 d
C8 C 0.0434(2) -0.20051(15) 0.35694(12) 0.0276(4) Uani 1 1 d
C9 C 0.12374(17) 0.24369(13) 0.43343(11) 0.0206(3) Uani 1 1 d
C10 C 0.20197(19) -0.04262(16) 0.13468(12) 0.0293(4) Uani 1 1 d
C12 C 0.08597(17) 0.01921(13) 0.39321(11) 0.0204(3) Uani 1 1 d
C14 C 0.21439(19) 0.01613(15) 0.46363(12) 0.0240(4) Uani 1 1 d
C15 C 0.47742(17) 0.15766(13) 0.24597(11) 0.0199(3) Uani 1 1 d
C16 C 0.2537(2) -0.08916(15) 0.47980(12) 0.0285(4) Uani 1 1 d
C17 C 0.54964(17) 0.26842(14) 0.32332(11) 0.0212(3) Uani 1 1 d
C18 C 0.00008(17) -0.09258(13) 0.33798(11) 0.0222(3) Uani 1 1 d
C19 C 0.4167(2) -0.37950(17) 0.25141(13) 0.0363(4) Uiso 1 1 d
C20 C 0.1106(2) -0.14897(17) 0.07770(13) 0.0353(4) Uani 1 1 d
C21 C 0.26252(19) -0.26342(14) 0.16495(12) 0.0279(4) Uani 1 1 d
C22 C 0.04111(17) 0.12726(13) 0.37338(11) 0.0203(3) Uani 1 1 d
C23 C 0.25579(17) 0.44475(13) 0.47995(11) 0.0211(3) Uani 1 1 d
C24 C -0.16791(19) 0.01054(15) 0.24780(13) 0.0292(4) Uani 1 1 d
C25 C 0.5099(2) -0.27394(16) 0.30768(13) 0.0337(4) Uani 1 1 d
C26 C -0.08401(19) 0.12105(15) 0.30198(12) 0.0266(4) Uani 1 1 d
C27 C 0.35593(18) -0.15588(14) 0.22291(11) 0.0232(4) Uani 1 1 d
C28 C 0.0211(2) 0.42077(16) 0.28054(12) 0.0277(4) Uani 1 1 d
C29 C 0.4046(2) 0.23790(15) 0.10032(12) 0.0254(4) Uani 1 1 d
C30 C 0.2980(2) -0.37443(15) 0.18222(14) 0.0354(4) Uani 1 1 d
C31 C 0.4427(2) 0.23429(17) 0.00075(13) 0.0305(4) Uani 1 1 d
C32 C 0.1397(2) -0.25568(16) 0.09318(12) 0.0328(4) Uani 1 1 d
C33 C 0.3633(2) 0.32828(18) -0.03800(14) 0.0348(4) Uani 1 1 d
C34 C 0.1667(2) -0.19890(14) 0.42610(12) 0.0283(4) Uani 1 1 d
C35 C 0.40603(17) 0.07005(14) 0.27178(12) 0.0214(3) Uani 1 1 d
C37 C 0.17181(17) 0.33697(13) 0.40488(11) 0.0209(3) Uani 1 1 d
C38 C -0.0422(2) 0.38948(16) 0.17311(13) 0.0288(4) Uiso 1 1 d
C39 C -0.1620(3) 0.47311(19) 0.15077(16) 0.0401(5) Uani 1 1 d
H36 H 0.1781(18) 0.0319(15) 0.1218(11) 0.031(5) Uiso 1 1 d
H40 H 0.5957(19) -0.2828(14) 0.3581(12) 0.031(5) Uiso 1 1 d
H41 H 0.3439(19) -0.0920(14) 0.5286(12) 0.033(5) Uiso 1 1 d
H42 H 0.2767(18) 0.0899(14) 0.5008(11) 0.022(4) Uiso 1 1 d
H43 H -0.184(2) -0.1713(15) 0.2264(12) 0.041(5) Uiso 1 1 d
H44 H -0.2578(18) 0.0095(13) 0.1933(11) 0.027(4) Uiso 1 1 d
H45 H -0.1185(17) 0.1961(14) 0.2918(10) 0.021(4) Uiso 1 1 d
H46 H 0.5436(18) -0.0903(14) 0.3343(11) 0.027(4) Uiso 1 1 d
H47 H 0.074(2) -0.3305(17) 0.0515(13) 0.048(5) Uiso 1 1 d
H48 H 0.4084(16) 0.0812(13) 0.3419(11) 0.021(4) Uiso 1 1 d
H49 H 0.1475(16) 0.2545(13) 0.5037(11) 0.019(4) Uiso 1 1 d
H50 H 0.1965(19) -0.2737(15) 0.4417(11) 0.036(5) Uiso 1 1 d
H51 H -0.0188(18) -0.2764(15) 0.3179(12) 0.033(5) Uiso 1 1 d
H52 H 0.235(2) -0.4477(16) 0.1410(12) 0.044(5) Uiso 1 1 d
H53 H 0.449(2) -0.4580(17) 0.2657(13) 0.060(6) Uiso 1 1 d
H54 H 0.4750(18) 0.0711(15) 0.1046(11) 0.028(4) Uiso 1 1 d
H55 H 0.6139(19) 0.1774(14) 0.1433(11) 0.030(4) Uiso 1 1 d
H56 H 0.289(2) 0.2182(15) 0.0951(11) 0.035(5) Uiso 1 1 d
H57 H 0.426(2) 0.3230(16) 0.1432(12) 0.040(5) Uiso 1 1 d
H58 H 0.1299(15) 0.2603(12) 0.2607(9) 0.008(3) Uiso 1 1 d
H59 H 0.2566(19) 0.3783(14) 0.2905(11) 0.032(5) Uiso 1 1 d
H60 H 0.027(2) -0.1401(15) 0.0278(12) 0.038(5) Uiso 1 1 d
H61 H -0.0687(19) 0.4105(14) 0.3140(11) 0.031(5) Uiso 1 1 d
H62 H 0.065(2) 0.5090(17) 0.3063(12) 0.044(5) Uiso 1 1 d
H63 H -0.0956(17) 0.3002(14) 0.1458(10) 0.028(4) Uiso 1 1 d
H64 H 0.0458(18) 0.3913(14) 0.1379(11) 0.029(4) Uiso 1 1 d
H65 H 0.4098(19) 0.1521(16) -0.0450(12) 0.036(5) Uiso 1 1 d
H66 H 0.556(2) 0.2498(16) 0.0039(12) 0.043(5) Uiso 1 1 d
H67 H 0.390(2) 0.3249(17) -0.1025(15) 0.060(6) Uiso 1 1 d
H68 H 0.245(2) 0.3122(17) -0.0437(13) 0.057(6) Uiso 1 1 d
H69 H 0.402(2) 0.4138(17) 0.0102(13) 0.048(5) Uiso 1 1 d
H70 H -0.113(2) 0.5605(18) 0.1724(13) 0.054(6) Uiso 1 1 d
H71 H -0.249(3) 0.476(2) 0.1895(16) 0.077(8) Uiso 1 1 d
H72 H -0.211(2) 0.4457(16) 0.0792(14) 0.048(5) Uiso 1 1 d
H73 H 0.591(2) 0.3532(18) 0.4609(14) 0.059(6) Uiso 1 1 d
H74 H 0.315(2) 0.5189(18) 0.6166(14) 0.055(6) Uiso 1 1 d

loop_
_atom_site_aniso_label
_atom_site_aniso_U_11
_atom_site_aniso_U_22
_atom_site_aniso_U_33
_atom_site_aniso_U_23
_atom_site_aniso_U_13
_atom_site_aniso_U_12
O2 0.0359(7) 0.0211(6) 0.0301(7) 0.0100(5) -0.0013(5) -0.0059(5)
O4 0.0323(6) 0.0220(6) 0.0222(6) 0.0052(5) 0.0024(5) -0.0033(5)
O11 0.0365(7) 0.0232(6) 0.0284(7) 0.0089(5) 0.0044(5) -0.0057(5)
O13 0.0432(7) 0.0240(6) 0.0229(7) 0.0058(5) 0.0020(5) -0.0049(5)
C1 0.0248(9) 0.0207(9) 0.0260(9) 0.0065(7) 0.0048(7) 0.0012(7)
C3 0.0262(9) 0.0178(8) 0.0249(9) 0.0058(7) 0.0045(7) 0.0018(7)
C5 0.0225(9) 0.0227(9) 0.0300(10) -0.0003(7) 0.0028(7) -0.0027(7)
C6 0.0222(8) 0.0227(8) 0.0194(8) 0.0035(7) 0.0057(7) -0.0009(6)
C7 0.0294(9) 0.0218(9) 0.0226(9) 0.0032(7) 0.0032(7) -0.0005(7)
C8 0.0323(10) 0.0191(9) 0.0321(10) 0.0062(8) 0.0118(8) -0.0002(7)
C9 0.0210(8) 0.0184(8) 0.0215(9) 0.0043(7) 0.0034(7) 0.0028(6)
C10 0.0287(10) 0.0291(10) 0.0295(10) 0.0086(8) 0.0030(8) 0.0007(8)
C12 0.0228(8) 0.0188(8) 0.0213(8) 0.0066(7) 0.0083(7) 0.0026(6)
C14 0.0269(9) 0.0220(8) 0.0227(9) 0.0064(7) 0.0037(7) 0.0003(7)
C15 0.0194(8) 0.0176(8) 0.0226(9) 0.0056(7) 0.0027(6) 0.0045(6)
C16 0.0350(10) 0.0278(9) 0.0259(9) 0.0115(8) 0.0066(8) 0.0077(8)
C17 0.0182(8) 0.0222(8) 0.0257(9) 0.0101(7) 0.0040(7) 0.0060(6)
C18 0.0230(8) 0.0195(8) 0.0243(9) 0.0047(7) 0.0096(7) 0.0017(6)
C20 0.0280(10) 0.0420(11) 0.0311(10) 0.0067(9) -0.0011(8) -0.0009(8)
C21 0.0291(9) 0.0246(9) 0.0283(9) 0.0027(7) 0.0123(7) -0.0036(7)
C22 0.0207(8) 0.0202(8) 0.0197(8) 0.0043(7) 0.0059(6) 0.0018(6)
C23 0.0214(8) 0.0190(8) 0.0244(9) 0.0088(7) 0.0030(7) 0.0054(6)
C24 0.0209(9) 0.0300(10) 0.0334(10) 0.0066(8) -0.0009(8) 0.0021(7)
C25 0.0376(11) 0.0307(10) 0.0367(11) 0.0152(8) 0.0072(9) 0.0053(8)
C26 0.0231(9) 0.0235(9) 0.0344(10) 0.0104(8) 0.0045(7) 0.0041(7)
C27 0.0246(8) 0.0210(8) 0.0240(9) 0.0051(7) 0.0090(7) -0.0017(6)
C28 0.0314(10) 0.0258(9) 0.0280(10) 0.0104(8) 0.0044(8) 0.0081(8)
C29 0.0280(10) 0.0269(9) 0.0234(9) 0.0101(8) 0.0044(7) 0.0053(7)
C30 0.0439(11) 0.0186(9) 0.0392(11) -0.0023(8) 0.0187(9) -0.0072(8)
C31 0.0342(11) 0.0320(10) 0.0269(10) 0.0091(8) 0.0087(8) 0.0056(8)
C32 0.0299(10) 0.0302(10) 0.0298(10) -0.0027(8) 0.0048(8) -0.0058(8)
C33 0.0434(12) 0.0371(11) 0.0277(11) 0.0156(9) 0.0045(9) 0.0052(9)
C34 0.0413(11) 0.0183(9) 0.0293(10) 0.0095(7) 0.0123(8) 0.0063(7)
C35 0.0219(8) 0.0201(8) 0.0210(9) 0.0043(7) 0.0025(7) 0.0030(6)
C37 0.0191(8) 0.0186(8) 0.0265(9) 0.0081(7) 0.0049(7) 0.0046(6)
C39 0.0492(13) 0.0379(12) 0.0333(12) 0.0131(9) -0.0020(10) 0.0123(10)

loop_
_atom_type_symbol
_atom_type_description
_atom_type_scat_dispersion_real
_atom_type_scat_dispersion_imag
_atom_type_scat_source
C C 0.0033 0.0016
;
International Tables for Crystallography
(Vol. C, Tables 4.2.6.8 and 6.1.1.4)
;
H H 0.0000 0.0000
;
International Tables for Crystallography
(Vol. C, Table 6.1.1.4)
;
O O 0.0106 0.0060
;
International Tables for Crystallography
(Vol. C, Tables 4.2.6.8 and 6.1.1.4)
;

loop_
_geom_angle_atom_site_label_1
_geom_angle_atom_site_label_2
_geom_angle_atom_site_label_3
_geom_angle
C17 O4 H73 110.5(11)
C23 O13 H74 112.2(11)
C15 C1 C29 115.89(13)
C15 C1 H54 106.5(10)
C29 C1 H54 111.1(9)
C15 C1 H55 108.6(9)
C29 C1 H55 105.7(9)
H54 C1 H55 108.9(13)
C37 C3 C28 113.53(13)
C37 C3 H58 106.4(8)
C28 C3 H58 110.8(7)
C37 C3 H59 108.4(8)
C28 C3 H59 108.2(8)
H58 C3 H59 109.5(12)
C24 C5 C18 120.84(15)
C24 C5 H43 119.9(9)
C18 C5 H43 119.2(9)
C10 C6 C27 119.21(14)
C10 C6 C35 120.82(14)
C27 C6 C35 119.84(13)
C25 C7 C27 121.23(15)
C25 C7 H46 120.8(9)
C27 C7 H46 117.9(9)
C34 C8 C18 120.92(15)
C34 C8 H51 121.6(9)
C18 C8 H51 117.5(9)
C37 C9 C22 128.30(15)
C37 C9 H49 115.7(8)
C22 C9 H49 116.0(8)
C6 C10 C20 121.57(16)
C6 C10 H36 120.5(9)
C20 C10 H36 118.0(9)
C14 C12 C18 117.60(14)
C14 C12 C22 123.56(13)
C18 C12 C22 118.82(13)
C16 C14 C12 121.63(15)
C16 C14 H42 118.8(9)
C12 C14 H42 119.6(9)
C35 C15 C17 118.73(14)
C35 C15 C1 125.82(14)
C17 C15 C1 115.38(13)
C14 C16 C34 120.41(16)
C14 C16 H41 122.0(9)
C34 C16 H41 117.6(9)
O11 C17 O4 122.31(14)
O11 C17 C15 120.94(14)
O4 C17 C15 116.75(14)
C5 C18 C8 121.22(14)
C5 C18 C12 119.40(14)
C8 C18 C12 119.38(14)
C30 C19 C25 120.14(18)
C30 C19 H53 124.7(10)
C25 C19 H53 115.1(10)
C32 C20 C10 120.04(17)
C32 C20 H60 123.7(10)
C10 C20 H60 116.3(10)
C32 C21 C30 122.80(15)
C32 C21 C27 118.97(15)
C30 C21 C27 118.23(15)
C26 C22 C12 119.42(13)
C26 C22 C9 121.34(14)
C12 C22 C9 119.15(13)
O2 C23 O13 122.41(14)
O2 C23 C37 121.59(14)
O13 C23 C37 116.00(13)
C5 C24 C26 120.11(15)
C5 C24 H44 120.9(9)
C26 C24 H44 118.9(9)
C7 C25 C19 120.35(17)
C7 C25 H40 122.8(9)
C19 C25 H40 116.8(9)
C22 C26 C24 121.42(15)
C22 C26 H45 118.9(8)
C24 C26 H45 119.6(8)
C7 C27 C21 118.37(15)
C7 C27 C6 122.74(14)
C21 C27 C6 118.90(14)
C38 C28 C3 113.21(14)
C38 C28 H61 107.1(9)
C3 C28 H61 110.3(9)
C38 C28 H62 109.6(10)
C3 C28 H62 108.3(9)
H61 C28 H62 108.3(14)
C31 C29 C1 112.37(14)
C31 C29 H56 108.6(9)
C1 C29 H56 111.4(9)
C31 C29 H57 107.7(10)
C1 C29 H57 110.9(9)
H56 C29 H57 105.6(13)
C19 C30 C21 121.67(16)
C19 C30 H52 120.7(10)
C21 C30 H52 117.6(10)
C29 C31 C33 112.75(15)
C29 C31 H65 108.8(10)
C33 C31 H65 109.9(9)
C29 C31 H66 109.7(10)
C33 C31 H66 107.4(10)
H65 C31 H66 108.2(14)
C20 C32 C21 121.28(16)
C20 C32 H47 118.9(10)
C21 C32 H47 119.8(10)
C31 C33 H67 111.5(11)
C31 C33 H68 108.6(11)
H67 C33 H68 108.7(15)
C31 C33 H69 108.4(9)
H67 C33 H69 108.5(15)
H68 C33 H69 111.1(15)
C8 C34 C16 120.03(16)
C8 C34 H50 121.9(9)
C16 C34 H50 118.1(9)
C15 C35 C6 127.32(15)
C15 C35 H48 117.7(9)
C6 C35 H48 115.0(9)
C9 C37 C23 118.03(14)
C9 C37 C3 126.08(14)
C23 C37 C3 115.88(13)
C39 C38 C28 113.16(15)
C39 C38 H63 108.0(8)
C28 C38 H63 111.1(8)
C39 C38 H64 110.2(9)
C28 C38 H64 108.5(9)
H63 C38 H64 105.6(12)
C38 C39 H70 110.5(10)
C38 C39 H71 110.8(13)
H70 C39 H71 104.1(17)
C38 C39 H72 111.8(10)
H70 C39 H72 111.9(14)
H71 C39 H72 107.4(16)

loop_
_geom_bond_atom_site_label_1
_geom_bond_atom_site_label_2
_geom_bond_distance
O2 C23 1.2374(18)
O4 C17 1.3133(18)
O4 H73 1.03(2)
O11 C17 1.2362(18)
O13 C23 1.3130(18)
O13 H74 0.98(2)
C1 C15 1.513(2)
C1 C29 1.530(2)
C1 H54 0.956(16)
C1 H55 1.012(16)
C3 C37 1.503(2)
C3 C28 1.537(2)
C3 H58 0.968(13)
C3 H59 1.029(17)
C5 C24 1.366(2)
C5 C18 1.415(2)
C5 H43 0.985(17)
C6 C10 1.374(2)
C6 C27 1.432(2)
C6 C35 1.477(2)
C7 C25 1.369(2)
C7 C27 1.421(2)
C7 H46 0.989(16)
C8 C34 1.361(2)
C8 C18 1.420(2)
C8 H51 0.988(16)
C9 C37 1.340(2)
C9 C22 1.473(2)
C9 H49 0.987(14)
C10 C20 1.409(2)
C10 H36 0.966(16)
C12 C14 1.417(2)
C12 C18 1.427(2)
C12 C22 1.430(2)
C14 C16 1.364(2)
C14 H42 0.964(15)
C15 C35 1.338(2)
C15 C17 1.489(2)
C16 C34 1.409(2)
C16 H41 0.991(16)
C19 C30 1.355(3)
C19 C25 1.407(3)
C19 H53 1.038(19)
C20 C32 1.355(2)
C20 H60 0.986(16)
C21 C32 1.413(2)
C21 C30 1.427(2)
C21 C27 1.430(2)
C22 C26 1.381(2)
C23 C37 1.485(2)
C24 C26 1.406(2)
C24 H44 1.031(15)
C25 H40 1.003(15)
C26 H45 0.981(15)
C28 C38 1.520(2)
C28 H61 0.984(17)
C28 H62 1.021(18)
C29 C31 1.517(2)
C29 H56 1.000(17)
C29 H57 0.999(18)
C30 H52 0.978(17)
C31 C33 1.521(2)
C31 H65 0.997(17)
C31 H66 0.976(18)
C32 H47 1.003(18)
C33 H67 0.99(2)
C33 H68 1.02(2)
C33 H69 1.047(19)
C34 H50 0.999(16)
C35 H48 0.989(15)
C38 C39 1.517(2)
C38 H63 1.058(15)
C38 H64 0.968(16)
C39 H70 1.03(2)
C39 H71 0.99(2)
C39 H72 1.022(18)

loop_
_geom_hbond_atom_site_label_D
_geom_hbond_atom_site_label_H
_geom_hbond_atom_site_label_A
_geom_hbond_site_symmetry_A
_geom_hbond_distance_DA
_geom_hbond_distance_DH
_geom_hbond_distance_HA
_geom_hbond_angle_DHA
_geom_hbond_publ_flag
O4 H73 O2 2_666 2.6464(15) 1.033(18) 1.617(17) 174(2) no
O13 H74 O11 2_666 2.6220(15) 0.982(17) 1.644(17) 173.7(18) no

loop_
_geom_torsion_atom_site_label_1
_geom_torsion_atom_site_label_2
_geom_torsion_atom_site_label_3
_geom_torsion_atom_site_label_4
_geom_torsion
C27 C6 C10 C20 1.6(2)
C35 C6 C10 C20 -174.32(16)
C18 C12 C14 C16 -1.1(2)
C22 C12 C14 C16 -179.59(15)
C29 C1 C15 C35 111.28(18)
C29 C1 C15 C17 -71.70(18)
C12 C14 C16 C34 0.1(2)
C35 C15 C17 O11 179.62(14)
C1 C15 C17 O11 2.4(2)
C35 C15 C17 O4 -0.1(2)
C1 C15 C17 O4 -177.38(13)
C24 C5 C18 C8 179.83(16)
C24 C5 C18 C12 -0.1(2)
C34 C8 C18 C5 179.23(16)
C34 C8 C18 C12 -0.8(2)
C14 C12 C18 C5 -178.58(15)
C22 C12 C18 C5 -0.1(2)
C14 C12 C18 C8 1.5(2)
C22 C12 C18 C8 -179.99(14)
C6 C10 C20 C32 -0.2(3)
C14 C12 C22 C26 178.73(15)
C18 C12 C22 C26 0.3(2)
C14 C12 C22 C9 -4.7(2)
C18 C12 C22 C9 176.84(14)
C37 C9 C22 C26 -44.7(2)
C37 C9 C22 C12 138.80(16)
C18 C5 C24 C26 0.0(3)
C27 C7 C25 C19 0.3(3)
C30 C19 C25 C7 0.7(3)
C12 C22 C26 C24 -0.4(2)
C9 C22 C26 C24 -176.85(15)
C5 C24 C26 C22 0.2(3)
C25 C7 C27 C21 -1.0(2)
C25 C7 C27 C6 179.51(15)
C32 C21 C27 C7 -179.00(15)
C30 C21 C27 C7 0.9(2)
C32 C21 C27 C6 0.5(2)
C30 C21 C27 C6 -179.63(15)
C10 C6 C27 C7 177.77(15)
C35 C6 C27 C7 -6.3(2)
C10 C6 C27 C21 -1.7(2)
C35 C6 C27 C21 174.28(14)
C37 C3 C28 C38 -157.58(14)
C15 C1 C29 C31 175.79(14)
C25 C19 C30 C21 -0.8(3)
C32 C21 C30 C19 179.90(17)
C27 C21 C30 C19 0.0(3)
C1 C29 C31 C33 -173.49(15)
C10 C20 C32 C21 -1.0(3)
C30 C21 C32 C20 -179.01(17)
C27 C21 C32 C20 0.9(2)
C18 C8 C34 C16 -0.2(2)
C14 C16 C34 C8 0.6(3)
C17 C15 C35 C6 176.88(14)
C1 C15 C35 C6 -6.2(3)
C10 C6 C35 C15 -53.5(2)
C27 C6 C35 C15 130.58(17)
C22 C9 C37 C23 -179.00(14)
C22 C9 C37 C3 -0.4(3)
O2 C23 C37 C9 173.36(14)
O13 C23 C37 C9 -6.0(2)
O2 C23 C37 C3 -5.4(2)
O13 C23 C37 C3 175.22(13)
C28 C3 C37 C9 104.41(19)
C28 C3 C37 C23 -76.97(18)
C3 C28 C38 C39 -175.35(16)
